data_7719299
loop_
_publ_author_name
'Niazi, Maryam'
'Maisuls, Iv&#xe1;n'
'Strassert, Cristian A.'
'Gonz&#xe1;lez-Herrero, Pablo'
'Klein, Axel'

_publ_section_title
;
 A tight binding pocket in photoluminescent N^C^N cyclometalated Pt(II),
 Pd(II), and Ni(II) complexes.
;
_journal_issue 37
_journal_name_full 'Dalton transactions (Cambridge, England : 2003)'
_journal_page_first 14025
_journal_page_last 14039
_journal_paper_doi 10.1039/d5dt01385b
_journal_volume 54
_journal_year 2025
_chemical_formula_sum 'C30 H23 Cl N2 Pt'
_chemical_formula_weight 642.04
_space_group_crystal_system triclinic
_space_group_IT_number 2
_space_group_name_Hall '-P 1'
_space_group_name_H-M_alt 'P -1'
_atom_sites_solution_hydrogens geom
_audit_creation_method SHELXL-2018/3
_audit_update_record
;
2025-08-20 deposited with the CCDC.	2025-08-22 downloaded from the CCDC.
;
_cell_angle_alpha 95.206(2)
_cell_angle_beta 107.337(2)
_cell_angle_gamma 113.192(2)
_cell_formula_units_Z 2
_cell_length_a 8.9466(4)
_cell_length_b 10.2921(5)
_cell_length_c 14.5835(7)
_cell_measurement_reflns_used 9859
_cell_measurement_temperature 100(2)
_cell_measurement_theta_max 30.535
_cell_measurement_theta_min 2.602
_cell_volume 1144.63(10)
_computing_structure_refinement 'SHELXL-2018/3 (Sheldrick, 2018)'
_computing_structure_solution 'SHELXT 2018/2 (Sheldrick, 2018)'
_diffrn_ambient_temperature 100(2)
_diffrn_detector_area_resol_mean 7.41
_diffrn_measured_fraction_theta_full 0.999
_diffrn_measured_fraction_theta_max 0.989
_diffrn_measurement_device_type 'Bruker D8 Venture'
_diffrn_measurement_method '\f and \w scans'
_diffrn_radiation_type MoK\a
_diffrn_radiation_wavelength 0.71073
_diffrn_reflns_av_R_equivalents 0.0500
_diffrn_reflns_av_unetI/netI 0.0334
_diffrn_reflns_Laue_measured_fraction_full 0.999
_diffrn_reflns_Laue_measured_fraction_max 0.989
_diffrn_reflns_limit_h_max 12
_diffrn_reflns_limit_h_min -12
_diffrn_reflns_limit_k_max 14
_diffrn_reflns_limit_k_min -14
_diffrn_reflns_limit_l_max 20
_diffrn_reflns_limit_l_min -20
_diffrn_reflns_number 41583
_diffrn_reflns_point_group_measured_fraction_full 0.999
_diffrn_reflns_point_group_measured_fraction_max 0.989
_diffrn_reflns_theta_full 25.242
_diffrn_reflns_theta_max 30.555
_diffrn_reflns_theta_min 2.216
_exptl_absorpt_coefficient_mu 6.269
_exptl_absorpt_correction_T_max 0.7461
_exptl_absorpt_correction_T_min 0.5700
_exptl_absorpt_correction_type multi-scan
_exptl_absorpt_process_details
;
SADABS-2016/2 (Bruker,2016/2) was used for absorption correction.
wR2(int) was 0.0904 before and 0.0608 after correction.
The Ratio of minimum to maximum transmission is 0.7640.
The \l/2 correction factor is Not present.
;
_exptl_crystal_colour yellow
_exptl_crystal_density_diffrn 1.863
_exptl_crystal_description plate
_exptl_crystal_F_000 624
_exptl_crystal_size_max 0.120
_exptl_crystal_size_mid 0.110
_exptl_crystal_size_min 0.020
_refine_diff_density_max 1.155
_refine_diff_density_min -2.024
_refine_diff_density_rms 0.131
_refine_ls_extinction_method none
_refine_ls_goodness_of_fit_ref 1.084
_refine_ls_hydrogen_treatment refU
_refine_ls_matrix_type full
_refine_ls_number_parameters 330
_refine_ls_number_reflns 6946
_refine_ls_number_restraints 0
_refine_ls_restrained_S_all 1.084
_refine_ls_R_factor_all 0.0237
_refine_ls_R_factor_gt 0.0214
_refine_ls_shift/su_max 0.002
_refine_ls_shift/su_mean 0.000
_refine_ls_structure_factor_coef Fsqd
_refine_ls_weighting_details 'w=1/[\s^2^(Fo^2^)+(0.0044P)^2^+1.4330P] where P=(Fo^2^+2Fc^2^)/3'
_refine_ls_weighting_scheme calc
_refine_ls_wR_factor_gt 0.0401
_refine_ls_wR_factor_ref 0.0414
_reflns_Friedel_coverage 0.000
_reflns_number_gt 6527
_reflns_number_total 6946
_reflns_threshold_expression 'I > 2\s(I)'
_cod_data_source_file d5dt01385b2.cif
_cod_data_source_block mo_niazi_mn_cl3_vi_0m_a
_cod_depositor_comments 'Adding full bibliography for 7719297--7719299.cif.'
_cod_database_code 7719299
_shelx_shelxl_version_number 2018/3
_shelx_space_group_comment
;
The symmetry employed for this shelxl refinement is uniquely defined
by the following loop, which should always be used as a source of
symmetry information in preference to the above space-group names.
They are only intended as comments.
;
_shelx_estimated_absorpt_t_min 0.520
_shelx_estimated_absorpt_t_max 0.885

loop_
_space_group_symop_operation_xyz
'x, y, z'
'-x, -y, -z'

loop_
_atom_site_label
_atom_site_type_symbol
_atom_site_fract_x
_atom_site_fract_y
_atom_site_fract_z
_atom_site_U_iso_or_equiv
_atom_site_adp_type
_atom_site_occupancy
_atom_site_site_symmetry_order
_atom_site_calc_flag
_atom_site_refinement_flags_posn
_atom_site_refinement_flags_adp
_atom_site_refinement_flags_occupancy
_atom_site_disorder_assembly
_atom_site_disorder_group
Pt1 Pt 0.75006(2) 0.06965(2) 0.84085(2) 0.00906(3) Uani 1 1 d . . . . .
Cl1 Cl 0.76437(7) 0.28934(6) 0.93437(4) 0.01276(10) Uani 1 1 d . . . . .
N1 N 0.4826(2) -0.0379(2) 0.76843(14) 0.0115(4) Uani 1 1 d . . . . .
N2 N 1.0086(2) 0.1057(2) 0.88591(14) 0.0117(4) Uani 1 1 d . . . . .
C1 C 0.7189(3) -0.1264(2) 0.82401(16) 0.0109(4) Uani 1 1 d . . . . .
C2 C 0.5492(3) -0.2366(2) 0.79667(16) 0.0116(4) Uani 1 1 d . . . . .
C3 C 0.5255(3) -0.3767(3) 0.80487(17) 0.0146(5) Uani 1 1 d . . . . .
H3 H 0.411104 -0.453242 0.786216 0.023(8) Uiso 1 1 calc R . . . .
C4 C 0.6704(3) -0.4041(3) 0.84051(18) 0.0160(5) Uani 1 1 d . . . . .
H4 H 0.653660 -0.500124 0.844591 0.016(7) Uiso 1 1 calc R . . . .
C5 C 0.8405(3) -0.2921(3) 0.87046(17) 0.0140(5) Uani 1 1 d . . . . .
H5 H 0.938348 -0.311623 0.895952 0.017(7) Uiso 1 1 calc R . . . .
C6 C 0.8645(3) -0.1520(3) 0.86245(16) 0.0124(4) Uani 1 1 d . . . . .
C7 C 1.0296(3) -0.0192(3) 0.89327(16) 0.0118(4) Uani 1 1 d . . . . .
C8 C 1.1934(3) -0.0166(3) 0.92433(17) 0.0150(5) Uani 1 1 d . . . . .
H8 H 1.204691 -0.103568 0.931097 0.008(6) Uiso 1 1 calc R . . . .
C9 C 1.3400(3) 0.1134(3) 0.94535(17) 0.0169(5) Uani 1 1 d . . . . .
H9 H 1.453569 0.118048 0.968565 0.021(8) Uiso 1 1 calc R . . . .
C10 C 1.3175(3) 0.2367(3) 0.93175(17) 0.0159(5) Uani 1 1 d . . . . .
H10 H 1.416423 0.325994 0.942634 0.022(8) Uiso 1 1 calc R . . . .
C11 C 1.1525(3) 0.2320(3) 0.90244(17) 0.0138(5) Uani 1 1 d . . . . .
C12 C 0.4154(3) -0.1856(3) 0.76272(17) 0.0124(4) Uani 1 1 d . . . . .
C13 C 0.2370(3) -0.2741(3) 0.72318(18) 0.0162(5) Uani 1 1 d . . . . .
H13 H 0.192245 -0.374861 0.722129 0.021(8) Uiso 1 1 calc R . . . .
C14 C 0.1248(3) -0.2140(3) 0.68524(19) 0.0179(5) Uani 1 1 d . . . . .
H14 H 0.001930 -0.272094 0.660830 0.025(8) Uiso 1 1 calc R . . . .
C15 C 0.1932(3) -0.0692(3) 0.68326(18) 0.0164(5) Uani 1 1 d . . . . .
H15 H 0.117377 -0.028383 0.653992 0.017(7) Uiso 1 1 calc R . . . .
C16 C 0.3729(3) 0.0177(3) 0.72396(16) 0.0126(4) Uani 1 1 d . . . . .
C17 C 1.1275(3) 0.3651(3) 0.88447(18) 0.0146(5) Uani 1 1 d . . . . .
H17A H 1.243429 0.450186 0.906951 0.023(8) Uiso 1 1 calc R . . . .
H17B H 1.062973 0.383126 0.924813 0.024(8) Uiso 1 1 calc R . . . .
C18 C 1.0288(3) 0.3525(3) 0.77674(18) 0.0149(5) Uani 1 1 d . . . . .
C19 C 1.0531(3) 0.2840(3) 0.69969(19) 0.0195(5) Uani 1 1 d . . . . .
H19 H 1.130204 0.239922 0.714022 0.033(9) Uiso 1 1 calc R . . . .
C20 C 0.9665(4) 0.2790(3) 0.6020(2) 0.0268(6) Uani 1 1 d . . . . .
H20 H 0.984569 0.231663 0.550154 0.037(10) Uiso 1 1 calc R . . . .
C21 C 0.8538(4) 0.3430(3) 0.5801(2) 0.0268(6) Uani 1 1 d . . . . .
H21 H 0.794420 0.340006 0.513406 0.028(9) Uiso 1 1 calc R . . . .
C22 C 0.8287(4) 0.4110(3) 0.6563(2) 0.0260(6) Uani 1 1 d . . . . .
H22 H 0.751019 0.454548 0.641755 0.031(9) Uiso 1 1 calc R . . . .
C23 C 0.9157(3) 0.4165(3) 0.7538(2) 0.0212(5) Uani 1 1 d . . . . .
H23 H 0.897911 0.464403 0.805467 0.030(9) Uiso 1 1 calc R . . . .
C24 C 0.4495(3) 0.1720(3) 0.71398(17) 0.0138(4) Uani 1 1 d . . . . .
H24A H 0.578441 0.212268 0.740610 0.016(7) Uiso 1 1 calc R . . . .
H24B H 0.416725 0.230599 0.754659 0.021(8) Uiso 1 1 calc R . . . .
C25 C 0.3906(3) 0.1875(3) 0.60852(17) 0.0128(4) Uani 1 1 d . . . . .
C26 C 0.3677(3) 0.0872(3) 0.52925(18) 0.0186(5) Uani 1 1 d . . . . .
H26 H 0.379516 0.001496 0.539873 0.027(8) Uiso 1 1 calc R . . . .
C27 C 0.3275(4) 0.1104(3) 0.4343(2) 0.0234(6) Uani 1 1 d . . . . .
H27 H 0.311503 0.040551 0.380511 0.036(9) Uiso 1 1 calc R . . . .
C28 C 0.3107(3) 0.2355(3) 0.41809(19) 0.0228(6) Uani 1 1 d . . . . .
H28 H 0.285170 0.252429 0.353498 0.040(10) Uiso 1 1 calc R . . . .
C29 C 0.3312(3) 0.3350(3) 0.49604(19) 0.0203(5) Uani 1 1 d . . . . .
H29 H 0.318250 0.420209 0.485005 0.029(9) Uiso 1 1 calc R . . . .
C30 C 0.3710(3) 0.3116(3) 0.59120(18) 0.0164(5) Uani 1 1 d . . . . .
H30 H 0.384739 0.380901 0.644580 0.026(8) Uiso 1 1 calc R . . . .

loop_
_atom_site_aniso_label
_atom_site_aniso_U_11
_atom_site_aniso_U_22
_atom_site_aniso_U_33
_atom_site_aniso_U_23
_atom_site_aniso_U_13
_atom_site_aniso_U_12
Pt1 0.00863(4) 0.00837(4) 0.00910(4) 0.00199(3) 0.00286(3) 0.00300(3)
Cl1 0.0127(2) 0.0111(2) 0.0136(2) 0.00161(19) 0.0039(2) 0.0054(2)
N1 0.0124(9) 0.0108(9) 0.0097(9) 0.0015(7) 0.0037(7) 0.0041(8)
N2 0.0121(9) 0.0129(9) 0.0094(8) 0.0023(7) 0.0047(7) 0.0044(8)
C1 0.0128(10) 0.0095(10) 0.0087(10) 0.0012(8) 0.0033(8) 0.0041(9)
C2 0.0115(10) 0.0116(11) 0.0098(10) 0.0019(8) 0.0029(8) 0.0040(9)
C3 0.0164(11) 0.0114(11) 0.0146(11) 0.0021(9) 0.0064(9) 0.0046(9)
C4 0.0227(12) 0.0094(11) 0.0155(11) 0.0027(9) 0.0060(10) 0.0075(10)
C5 0.0164(11) 0.0146(11) 0.0112(10) 0.0014(8) 0.0027(9) 0.0091(9)
C6 0.0123(10) 0.0152(11) 0.0089(10) 0.0017(8) 0.0043(8) 0.0054(9)
C7 0.0134(11) 0.0151(11) 0.0071(9) 0.0027(8) 0.0036(8) 0.0064(9)
C8 0.0132(11) 0.0214(12) 0.0119(10) 0.0055(9) 0.0048(9) 0.0086(10)
C9 0.0123(11) 0.0262(13) 0.0117(11) 0.0037(9) 0.0038(9) 0.0085(10)
C10 0.0111(11) 0.0194(12) 0.0125(11) 0.0021(9) 0.0042(9) 0.0027(9)
C11 0.0144(11) 0.0155(11) 0.0091(10) 0.0027(8) 0.0055(9) 0.0036(9)
C12 0.0113(10) 0.0121(11) 0.0125(10) 0.0021(8) 0.0041(8) 0.0043(9)
C13 0.0129(11) 0.0126(11) 0.0192(12) 0.0045(9) 0.0045(9) 0.0026(9)
C14 0.0103(11) 0.0186(12) 0.0197(12) 0.0030(10) 0.0022(9) 0.0040(10)
C15 0.0136(11) 0.0183(12) 0.0183(11) 0.0053(9) 0.0051(9) 0.0084(10)
C16 0.0131(11) 0.0144(11) 0.0096(10) 0.0025(8) 0.0033(8) 0.0059(9)
C17 0.0134(11) 0.0108(11) 0.0171(11) 0.0011(9) 0.0064(9) 0.0026(9)
C18 0.0123(11) 0.0103(11) 0.0203(12) 0.0049(9) 0.0074(9) 0.0021(9)
C19 0.0193(12) 0.0186(12) 0.0202(12) 0.0034(10) 0.0054(10) 0.0095(10)
C20 0.0303(15) 0.0272(15) 0.0164(12) 0.0030(11) 0.0041(11) 0.0102(12)
C21 0.0194(13) 0.0284(15) 0.0231(14) 0.0128(12) 0.0015(11) 0.0045(12)
C22 0.0173(13) 0.0285(15) 0.0399(16) 0.0242(13) 0.0137(12) 0.0119(11)
C23 0.0225(13) 0.0175(13) 0.0328(14) 0.0135(11) 0.0175(12) 0.0106(11)
C24 0.0139(11) 0.0124(11) 0.0124(10) 0.0028(8) 0.0019(9) 0.0054(9)
C25 0.0106(10) 0.0159(11) 0.0111(10) 0.0042(8) 0.0030(8) 0.0054(9)
C26 0.0220(13) 0.0183(12) 0.0169(12) 0.0035(10) 0.0073(10) 0.0103(10)
C27 0.0277(14) 0.0268(14) 0.0162(12) 0.0017(10) 0.0093(11) 0.0123(12)
C28 0.0205(13) 0.0345(16) 0.0159(12) 0.0108(11) 0.0076(10) 0.0131(12)
C29 0.0221(13) 0.0220(13) 0.0186(12) 0.0101(10) 0.0063(10) 0.0112(11)
C30 0.0184(12) 0.0170(12) 0.0146(11) 0.0040(9) 0.0049(9) 0.0093(10)

loop_
_atom_type_symbol
_atom_type_description
_atom_type_scat_dispersion_real
_atom_type_scat_dispersion_imag
_atom_type_scat_source
C C 0.0033 0.0016 'International Tables Vol C Tables 4.2.6.8 and 6.1.1.4'
H H 0.0000 0.0000 'International Tables Vol C Tables 4.2.6.8 and 6.1.1.4'
Cl Cl 0.1484 0.1585 'International Tables Vol C Tables 4.2.6.8 and 6.1.1.4'
N N 0.0061 0.0033 'International Tables Vol C Tables 4.2.6.8 and 6.1.1.4'
Pt Pt -1.7033 8.3905 'International Tables Vol C Tables 4.2.6.8 and 6.1.1.4'

loop_
_geom_angle_atom_site_label_1
_geom_angle_atom_site_label_2
_geom_angle_atom_site_label_3
_geom_angle
_geom_angle_site_symmetry_1
_geom_angle_site_symmetry_3
_geom_angle_publ_flag
C1 Pt1 N1 80.41(9) . . ?
C1 Pt1 N2 80.13(9) . . ?
N1 Pt1 N2 158.61(8) . . ?
C1 Pt1 Cl1 152.09(7) . . ?
N1 Pt1 Cl1 97.86(6) . . ?
N2 Pt1 Cl1 103.49(6) . . ?
C16 N1 C12 118.9(2) . . ?
C16 N1 Pt1 128.10(16) . . ?
C12 N1 Pt1 112.96(15) . . ?
C11 N2 C7 118.3(2) . . ?
C11 N2 Pt1 128.22(17) . . ?
C7 N2 Pt1 113.38(15) . . ?
C6 C1 C2 121.7(2) . . ?
C6 C1 Pt1 118.69(17) . . ?
C2 C1 Pt1 117.65(17) . . ?
C3 C2 C1 118.9(2) . . ?
C3 C2 C12 128.0(2) . . ?
C1 C2 C12 113.1(2) . . ?
C4 C3 C2 119.7(2) . . ?
C4 C3 H3 120.1 . . ?
C2 C3 H3 120.1 . . ?
C3 C4 C5 121.1(2) . . ?
C3 C4 H4 119.5 . . ?
C5 C4 H4 119.5 . . ?
C6 C5 C4 119.3(2) . . ?
C6 C5 H5 120.3 . . ?
C4 C5 H5 120.3 . . ?
C5 C6 C1 119.3(2) . . ?
C5 C6 C7 128.0(2) . . ?
C1 C6 C7 112.7(2) . . ?
N2 C7 C8 121.8(2) . . ?
N2 C7 C6 113.8(2) . . ?
C8 C7 C6 124.3(2) . . ?
C9 C8 C7 119.5(2) . . ?
C9 C8 H8 120.2 . . ?
C7 C8 H8 120.2 . . ?
C8 C9 C10 118.4(2) . . ?
C8 C9 H9 120.8 . . ?
C10 C9 H9 120.8 . . ?
C9 C10 C11 121.0(2) . . ?
C9 C10 H10 119.5 . . ?
C11 C10 H10 119.5 . . ?
N2 C11 C10 120.8(2) . . ?
N2 C11 C17 118.2(2) . . ?
C10 C11 C17 121.0(2) . . ?
N1 C12 C13 121.2(2) . . ?
N1 C12 C2 113.68(19) . . ?
C13 C12 C2 125.0(2) . . ?
C14 C13 C12 119.3(2) . . ?
C14 C13 H13 120.4 . . ?
C12 C13 H13 120.4 . . ?
C15 C14 C13 119.3(2) . . ?
C15 C14 H14 120.4 . . ?
C13 C14 H14 120.4 . . ?
C14 C15 C16 120.3(2) . . ?
C14 C15 H15 119.8 . . ?
C16 C15 H15 119.8 . . ?
N1 C16 C15 120.6(2) . . ?
N1 C16 C24 118.8(2) . . ?
C15 C16 C24 120.6(2) . . ?
C11 C17 C18 113.5(2) . . ?
C11 C17 H17A 108.9 . . ?
C18 C17 H17A 108.9 . . ?
C11 C17 H17B 108.9 . . ?
C18 C17 H17B 108.9 . . ?
H17A C17 H17B 107.7 . . ?
C19 C18 C23 118.4(2) . . ?
C19 C18 C17 122.2(2) . . ?
C23 C18 C17 119.4(2) . . ?
C18 C19 C20 121.0(3) . . ?
C18 C19 H19 119.5 . . ?
C20 C19 H19 119.5 . . ?
C21 C20 C19 120.1(3) . . ?
C21 C20 H20 120.0 . . ?
C19 C20 H20 120.0 . . ?
C22 C21 C20 119.3(3) . . ?
C22 C21 H21 120.4 . . ?
C20 C21 H21 120.4 . . ?
C21 C22 C23 120.6(3) . . ?
C21 C22 H22 119.7 . . ?
C23 C22 H22 119.7 . . ?
C22 C23 C18 120.7(3) . . ?
C22 C23 H23 119.7 . . ?
C18 C23 H23 119.7 . . ?
C16 C24 C25 113.8(2) . . ?
C16 C24 H24A 108.8 . . ?
C25 C24 H24A 108.8 . . ?
C16 C24 H24B 108.8 . . ?
C25 C24 H24B 108.8 . . ?
H24A C24 H24B 107.7 . . ?
C26 C25 C30 118.7(2) . . ?
C26 C25 C24 122.2(2) . . ?
C30 C25 C24 119.0(2) . . ?
C25 C26 C27 120.9(2) . . ?
C25 C26 H26 119.6 . . ?
C27 C26 H26 119.6 . . ?
C28 C27 C26 120.0(3) . . ?
C28 C27 H27 120.0 . . ?
C26 C27 H27 120.0 . . ?
C29 C28 C27 119.6(2) . . ?
C29 C28 H28 120.2 . . ?
C27 C28 H28 120.2 . . ?
C28 C29 C30 120.4(3) . . ?
C28 C29 H29 119.8 . . ?
C30 C29 H29 119.8 . . ?
C25 C30 C29 120.5(2) . . ?
C25 C30 H30 119.8 . . ?
C29 C30 H30 119.8 . . ?

loop_
_geom_bond_atom_site_label_1
_geom_bond_atom_site_label_2
_geom_bond_distance
_geom_bond_site_symmetry_2
_geom_bond_publ_flag
Pt1 C1 1.907(2) . ?
Pt1 N1 2.0648(19) . ?
Pt1 N2 2.072(2) . ?
Pt1 Cl1 2.4692(6) . ?
N1 C16 1.357(3) . ?
N1 C12 1.381(3) . ?
N2 C11 1.358(3) . ?
N2 C7 1.379(3) . ?
C1 C6 1.394(3) . ?
C1 C2 1.397(3) . ?
C2 C3 1.395(3) . ?
C2 C12 1.464(3) . ?
C3 C4 1.393(4) . ?
C3 H3 0.9500 . ?
C4 C5 1.402(3) . ?
C4 H4 0.9500 . ?
C5 C6 1.393(3) . ?
C5 H5 0.9500 . ?
C6 C7 1.468(3) . ?
C7 C8 1.387(3) . ?
C8 C9 1.382(3) . ?
C8 H8 0.9500 . ?
C9 C10 1.383(4) . ?
C9 H9 0.9500 . ?
C10 C11 1.389(3) . ?
C10 H10 0.9500 . ?
C11 C17 1.506(3) . ?
C12 C13 1.385(3) . ?
C13 C14 1.384(4) . ?
C13 H13 0.9500 . ?
C14 C15 1.378(4) . ?
C14 H14 0.9500 . ?
C15 C16 1.393(3) . ?
C15 H15 0.9500 . ?
C16 C24 1.502(3) . ?
C17 C18 1.520(3) . ?
C17 H17A 0.9900 . ?
C17 H17B 0.9900 . ?
C18 C19 1.389(4) . ?
C18 C23 1.390(4) . ?
C19 C20 1.389(4) . ?
C19 H19 0.9500 . ?
C20 C21 1.387(4) . ?
C20 H20 0.9500 . ?
C21 C22 1.381(5) . ?
C21 H21 0.9500 . ?
C22 C23 1.387(4) . ?
C22 H22 0.9500 . ?
C23 H23 0.9500 . ?
C24 C25 1.515(3) . ?
C24 H24A 0.9900 . ?
C24 H24B 0.9900 . ?
C25 C26 1.385(3) . ?
C25 C30 1.391(3) . ?
C26 C27 1.391(4) . ?
C26 H26 0.9500 . ?
C27 C28 1.386(4) . ?
C27 H27 0.9500 . ?
C28 C29 1.375(4) . ?
C28 H28 0.9500 . ?
C29 C30 1.394(3) . ?
C29 H29 0.9500 . ?
C30 H30 0.9500 . ?

loop_
_geom_torsion_atom_site_label_1
_geom_torsion_atom_site_label_2
_geom_torsion_atom_site_label_3
_geom_torsion_atom_site_label_4
_geom_torsion
_geom_torsion_site_symmetry_1
_geom_torsion_site_symmetry_2
_geom_torsion_site_symmetry_3
_geom_torsion_site_symmetry_4
_geom_torsion_publ_flag
C6 C1 C2 C3 -2.3(3) . . . . ?
Pt1 C1 C2 C3 -166.00(17) . . . . ?
C6 C1 C2 C12 177.1(2) . . . . ?
Pt1 C1 C2 C12 13.5(3) . . . . ?
C1 C2 C3 C4 0.4(3) . . . . ?
C12 C2 C3 C4 -179.0(2) . . . . ?
C2 C3 C4 C5 1.4(4) . . . . ?
C3 C4 C5 C6 -1.3(4) . . . . ?
C4 C5 C6 C1 -0.6(3) . . . . ?
C4 C5 C6 C7 177.1(2) . . . . ?
C2 C1 C6 C5 2.4(3) . . . . ?
Pt1 C1 C6 C5 165.91(17) . . . . ?
C2 C1 C6 C7 -175.6(2) . . . . ?
Pt1 C1 C6 C7 -12.1(3) . . . . ?
C11 N2 C7 C8 5.1(3) . . . . ?
Pt1 N2 C7 C8 -178.65(17) . . . . ?
C11 N2 C7 C6 -173.00(19) . . . . ?
Pt1 N2 C7 C6 3.2(2) . . . . ?
C5 C6 C7 N2 -172.8(2) . . . . ?
C1 C6 C7 N2 5.0(3) . . . . ?
C5 C6 C7 C8 9.2(4) . . . . ?
C1 C6 C7 C8 -173.1(2) . . . . ?
N2 C7 C8 C9 -2.3(3) . . . . ?
C6 C7 C8 C9 175.6(2) . . . . ?
C7 C8 C9 C10 -1.9(3) . . . . ?
C8 C9 C10 C11 3.2(4) . . . . ?
C7 N2 C11 C10 -3.8(3) . . . . ?
Pt1 N2 C11 C10 -179.37(16) . . . . ?
C7 N2 C11 C17 174.0(2) . . . . ?
Pt1 N2 C11 C17 -1.6(3) . . . . ?
C9 C10 C11 N2 -0.3(4) . . . . ?
C9 C10 C11 C17 -178.0(2) . . . . ?
C16 N1 C12 C13 -7.8(3) . . . . ?
Pt1 N1 C12 C13 175.22(18) . . . . ?
C16 N1 C12 C2 169.0(2) . . . . ?
Pt1 N1 C12 C2 -7.9(2) . . . . ?
C3 C2 C12 N1 176.7(2) . . . . ?
C1 C2 C12 N1 -2.7(3) . . . . ?
C3 C2 C12 C13 -6.6(4) . . . . ?
C1 C2 C12 C13 174.0(2) . . . . ?
N1 C12 C13 C14 2.6(4) . . . . ?
C2 C12 C13 C14 -173.9(2) . . . . ?
C12 C13 C14 C15 3.1(4) . . . . ?
C13 C14 C15 C16 -3.5(4) . . . . ?
C12 N1 C16 C15 7.4(3) . . . . ?
Pt1 N1 C16 C15 -176.17(17) . . . . ?
C12 N1 C16 C24 -168.9(2) . . . . ?
Pt1 N1 C16 C24 7.5(3) . . . . ?
C14 C15 C16 N1 -1.8(4) . . . . ?
C14 C15 C16 C24 174.4(2) . . . . ?
N2 C11 C17 C18 -65.1(3) . . . . ?
C10 C11 C17 C18 112.6(2) . . . . ?
C11 C17 C18 C19 -38.0(3) . . . . ?
C11 C17 C18 C23 144.8(2) . . . . ?
C23 C18 C19 C20 -0.2(4) . . . . ?
C17 C18 C19 C20 -177.4(2) . . . . ?
C18 C19 C20 C21 0.0(4) . . . . ?
C19 C20 C21 C22 -0.1(4) . . . . ?
C20 C21 C22 C23 0.4(4) . . . . ?
C21 C22 C23 C18 -0.5(4) . . . . ?
C19 C18 C23 C22 0.4(4) . . . . ?
C17 C18 C23 C22 177.7(2) . . . . ?
N1 C16 C24 C25 124.1(2) . . . . ?
C15 C16 C24 C25 -52.2(3) . . . . ?
C16 C24 C25 C26 -38.0(3) . . . . ?
C16 C24 C25 C30 146.7(2) . . . . ?
C30 C25 C26 C27 0.6(4) . . . . ?
C24 C25 C26 C27 -174.7(2) . . . . ?
C25 C26 C27 C28 0.3(4) . . . . ?
C26 C27 C28 C29 -1.0(4) . . . . ?
C27 C28 C29 C30 0.8(4) . . . . ?
C26 C25 C30 C29 -0.8(4) . . . . ?
C24 C25 C30 C29 174.6(2) . . . . ?
C28 C29 C30 C25 0.1(4) . . . . ?
